data_4066793
loop_
_publ_author_name
'Lee, Jhen-Yi'
'Cheng, Pi-Yun'
'Tsai, Yi-Hua'
'Lin, Guan-Ru'
'Liu, Shih-Pu'
'Sie, Ming-Han'
'Lee, Hon Man'

_publ_section_title
;
 Efficient Heck Reactions Catalyzed by Palladium(0) and -(II) Complexes
 Bearing N-Heterocyclic Carbene and Amide Functionalities
;
_journal_issue 17
_journal_name_full Organometallics
_journal_page_first 3901
_journal_paper_doi 10.1021/om1006402
_journal_volume 29
_journal_year 2010
_chemical_formula_moiety 'C40 H36 N6 O5 Pd, C4 H8 O'
_chemical_formula_sum 'C44 H44 N6 O6 Pd'
_chemical_formula_weight 859.25
_space_group_IT_number 15
_symmetry_cell_setting monoclinic
_symmetry_Int_Tables_number 15
_symmetry_space_group_name_Hall '-C 2yc'
_symmetry_space_group_name_H-M 'C 1 2/c 1'
_atom_sites_solution_hydrogens geom
_atom_sites_solution_primary direct
_atom_sites_solution_secondary difmap
_audit_creation_method SHELXL-97
_cell_angle_alpha 90.00
_cell_angle_beta 94.039(6)
_cell_angle_gamma 90.00
_cell_formula_units_Z 8
_cell_length_a 30.870(4)
_cell_length_b 9.9302(12)
_cell_length_c 27.134(3)
_cell_measurement_reflns_used 7112
_cell_measurement_temperature 150(2)
_cell_measurement_theta_max 21.5
_cell_measurement_theta_min 2.7
_cell_volume 8297.1(17)
_computing_cell_refinement 'SAINT (Bruker, 2007)'
_computing_data_collection 'APEX2 (Bruker, 2007)'
_computing_data_reduction 'SAINT (Bruker, 2007)'
_computing_molecular_graphics 'SHELXTL (Sheldrick, 2008)'
_computing_publication_material 'DIAMOND (Brandenburg, 1999)'
_computing_structure_refinement 'SHELXTL (Sheldrick, 2008)'
_computing_structure_solution 'SHELXTL (Sheldrick, 2008)'
_diffrn_ambient_temperature 150(2)
_diffrn_measured_fraction_theta_full 0.958
_diffrn_measured_fraction_theta_max 0.958
_diffrn_measurement_device_type 'Bruker SMART APEXII'
_diffrn_measurement_method \w
_diffrn_radiation_monochromator graphite
_diffrn_radiation_probe x-ray
_diffrn_radiation_type MoK\a
_diffrn_radiation_wavelength 0.71073
_diffrn_reflns_av_R_equivalents 0.0862
_diffrn_reflns_av_sigmaI/netI 0.1700
_diffrn_reflns_limit_h_max 34
_diffrn_reflns_limit_h_min -38
_diffrn_reflns_limit_k_max 12
_diffrn_reflns_limit_k_min -12
_diffrn_reflns_limit_l_max 34
_diffrn_reflns_limit_l_min -25
_diffrn_reflns_number 31257
_diffrn_reflns_theta_full 27.00
_diffrn_reflns_theta_max 27.00
_diffrn_reflns_theta_min 1.93
_diffrn_source 'fine-focus sealed tube'
_diffrn_standards_decay_% 0
_diffrn_standards_interval_count 0
_diffrn_standards_interval_time 0
_diffrn_standards_number 0
_exptl_absorpt_coefficient_mu 0.502
_exptl_absorpt_correction_T_max 0.9285
_exptl_absorpt_correction_T_min 0.8848
_exptl_absorpt_correction_type multi-scan
_exptl_absorpt_process_details 'SADABS (Sheldrick, 1996)'
_exptl_crystal_colour yellow
_exptl_crystal_density_diffrn 1.376
_exptl_crystal_density_method 'not measured'
_exptl_crystal_description rod
_exptl_crystal_F_000 3552
_exptl_crystal_size_max 0.25
_exptl_crystal_size_mid 0.20
_exptl_crystal_size_min 0.15
_refine_diff_density_max 0.740
_refine_diff_density_min -0.777
_refine_diff_density_rms 0.092
_refine_ls_extinction_method none
_refine_ls_goodness_of_fit_ref 0.969
_refine_ls_hydrogen_treatment constr
_refine_ls_matrix_type full
_refine_ls_number_parameters 542
_refine_ls_number_reflns 8696
_refine_ls_number_restraints 60
_refine_ls_restrained_S_all 0.979
_refine_ls_R_factor_all 0.1810
_refine_ls_R_factor_gt 0.0646
_refine_ls_shift/su_max 0.002
_refine_ls_shift/su_mean 0.000
_refine_ls_structure_factor_coef Fsqd
_refine_ls_weighting_details 'calc w=1/[\s^2^(Fo^2^)+(0.0567P)^2^+0.0000P] where P=(Fo^2^+2Fc^2^)/3'
_refine_ls_weighting_scheme calc
_refine_ls_wR_factor_gt 0.1052
_refine_ls_wR_factor_ref 0.1405
_reflns_number_gt 3945
_reflns_number_total 8696
_reflns_threshold_expression I>2\s
_cod_data_source_file om1006402_si_002.cif
_cod_data_source_block 3b
_cod_original_cell_volume 8297.2(17)
_cod_original_sg_symbol_H-M 'C 2/c'
_cod_database_code 4066793

loop_
_symmetry_equiv_pos_as_xyz
'x, y, z'
'-x, y, -z+1/2'
'x+1/2, y+1/2, z'
'-x+1/2, y+1/2, -z+1/2'
'-x, -y, -z'
'x, -y, z-1/2'
'-x+1/2, -y+1/2, -z'
'x+1/2, -y+1/2, z-1/2'

loop_
_atom_site_label
_atom_site_type_symbol
_atom_site_fract_x
_atom_site_fract_y
_atom_site_fract_z
_atom_site_U_iso_or_equiv
_atom_site_adp_type
_atom_site_occupancy
_atom_site_symmetry_multiplicity
_atom_site_calc_flag
_atom_site_refinement_flags
_atom_site_disorder_assembly
_atom_site_disorder_group
C1 C 0.90626(15) 0.6714(5) 0.8198(2) 0.0368(13) Uani 1 1 d . . .
C2 C 0.91253(19) 0.8952(6) 0.8331(2) 0.0621(17) Uani 1 1 d . . .
H2 H 0.9129 0.9800 0.8494 0.075 Uiso 1 1 calc R . .
C3 C 0.92133(19) 0.8729(6) 0.7867(2) 0.0623(18) Uani 1 1 d . . .
H3 H 0.9289 0.9387 0.7633 0.075 Uiso 1 1 calc R . .
C4 C 0.89621(18) 0.7568(6) 0.9058(2) 0.0552(16) Uani 1 1 d . . .
H4A H 0.8783 0.6758 0.9105 0.066 Uiso 1 1 calc R . .
H4B H 0.8802 0.8359 0.9173 0.066 Uiso 1 1 calc R . .
C5 C 0.9387(2) 0.7434(7) 0.9366(2) 0.0525(16) Uani 1 1 d . . .
C6 C 0.9501(2) 0.8329(7) 0.9738(2) 0.075(2) Uani 1 1 d . . .
H6 H 0.9315 0.9066 0.9799 0.090 Uiso 1 1 calc R . .
C7 C 0.9887(3) 0.8156(10) 1.0025(3) 0.101(3) Uani 1 1 d . . .
H7 H 0.9961 0.8761 1.0289 0.121 Uiso 1 1 calc R . .
C8 C 1.0156(3) 0.7152(12) 0.9934(3) 0.125(3) Uani 1 1 d . . .
H8 H 1.0426 0.7074 1.0122 0.150 Uiso 1 1 calc R . .
C9 C 1.0046(3) 0.6239(10) 0.9575(3) 0.141(4) Uani 1 1 d . . .
H9 H 1.0233 0.5504 0.9518 0.169 Uiso 1 1 calc R . .
C10 C 0.9656(3) 0.6398(8) 0.9291(2) 0.098(3) Uani 1 1 d . . .
H10 H 0.9577 0.5761 0.9040 0.118 Uiso 1 1 calc R . .
C11 C 0.92775(17) 0.6699(6) 0.7333(2) 0.0516(16) Uani 1 1 d . . .
H11A H 0.9456 0.5894 0.7418 0.062 Uiso 1 1 calc R . .
H11B H 0.9454 0.7316 0.7142 0.062 Uiso 1 1 calc R . .
C12 C 0.8879(2) 0.6269(6) 0.7010(2) 0.0447(15) Uani 1 1 d . . .
C13 C 0.8696(2) 0.4811(6) 0.6287(2) 0.0482(15) Uani 1 1 d . . .
C14 C 0.8889(2) 0.4117(7) 0.5922(3) 0.0706(19) Uani 1 1 d . . .
H14 H 0.9196 0.4033 0.5937 0.085 Uiso 1 1 calc R . .
C15 C 0.8644(3) 0.3550(8) 0.5540(3) 0.095(2) Uani 1 1 d . . .
H15 H 0.8784 0.3088 0.5289 0.113 Uiso 1 1 calc R . .
C16 C 0.8204(3) 0.3632(8) 0.5512(3) 0.093(2) Uani 1 1 d . . .
H16 H 0.8035 0.3226 0.5246 0.111 Uiso 1 1 calc R . .
C17 C 0.8009(2) 0.4315(8) 0.5876(3) 0.091(2) Uani 1 1 d . . .
H17 H 0.7702 0.4387 0.5860 0.109 Uiso 1 1 calc R . .
C18 C 0.8255(2) 0.4908(6) 0.6270(2) 0.0695(19) Uani 1 1 d . . .
H18 H 0.8117 0.5370 0.6523 0.083 Uiso 1 1 calc R . .
C19 C 0.84094(17) 0.4831(5) 0.86703(19) 0.0365(13) Uani 1 1 d . . .
C20 C 0.77240(19) 0.5361(6) 0.8849(2) 0.0655(18) Uani 1 1 d . . .
H20 H 0.7438 0.5718 0.8816 0.079 Uiso 1 1 calc R . .
C21 C 0.79011(19) 0.4657(7) 0.9233(2) 0.0674(19) Uani 1 1 d . . .
H21 H 0.7767 0.4425 0.9526 0.081 Uiso 1 1 calc R . .
C22 C 0.86351(17) 0.3649(6) 0.9460(2) 0.0535(16) Uani 1 1 d . . .
H22A H 0.8741 0.4285 0.9722 0.064 Uiso 1 1 calc R . .
H22B H 0.8887 0.3366 0.9278 0.064 Uiso 1 1 calc R . .
C23 C 0.84444(17) 0.2446(7) 0.9691(2) 0.0480(15) Uani 1 1 d . . .
C24 C 0.8370(2) 0.2441(7) 1.0186(3) 0.075(2) Uani 1 1 d . . .
H24 H 0.8440 0.3214 1.0382 0.090 Uiso 1 1 calc R . .
C25 C 0.8196(3) 0.1320(11) 1.0398(3) 0.105(3) Uani 1 1 d . . .
H25 H 0.8140 0.1332 1.0738 0.125 Uiso 1 1 calc R . .
C26 C 0.8104(2) 0.0206(10) 1.0126(4) 0.104(3) Uani 1 1 d . . .
H26 H 0.7991 -0.0569 1.0277 0.125 Uiso 1 1 calc R . .
C27 C 0.8173(2) 0.0186(8) 0.9633(4) 0.094(3) Uani 1 1 d . . .
H27 H 0.8104 -0.0594 0.9440 0.113 Uiso 1 1 calc R . .
C28 C 0.83436(19) 0.1302(8) 0.9419(2) 0.0688(19) Uani 1 1 d . . .
H28 H 0.8393 0.1285 0.9078 0.083 Uiso 1 1 calc R . .
C29 C 0.79803(16) 0.6233(5) 0.80547(19) 0.0420(14) Uani 1 1 d . . .
H29A H 0.7702 0.5978 0.7876 0.050 Uiso 1 1 calc R . .
H29B H 0.8217 0.6001 0.7842 0.050 Uiso 1 1 calc R . .
C30 C 0.79836(16) 0.7733(6) 0.8147(2) 0.0430(14) Uani 1 1 d . . .
C31 C 0.80782(17) 0.9849(6) 0.7675(2) 0.0467(15) Uani 1 1 d . . .
C32 C 0.79091(18) 1.0727(7) 0.8008(2) 0.0580(17) Uani 1 1 d . . .
H32 H 0.7797 1.0404 0.8303 0.070 Uiso 1 1 calc R . .
C33 C 0.7907(2) 1.2094(7) 0.7899(3) 0.073(2) Uani 1 1 d . . .
H33 H 0.7792 1.2709 0.8124 0.088 Uiso 1 1 calc R . .
C34 C 0.8066(2) 1.2571(7) 0.7479(3) 0.073(2) Uani 1 1 d . . .
H34 H 0.8060 1.3510 0.7412 0.088 Uiso 1 1 calc R . .
C35 C 0.8236(2) 1.1705(8) 0.7151(3) 0.078(2) Uani 1 1 d . . .
H35 H 0.8349 1.2036 0.6857 0.094 Uiso 1 1 calc R . .
C36 C 0.82409(18) 1.0351(7) 0.7252(2) 0.0609(17) Uani 1 1 d . . .
H36 H 0.8359 0.9746 0.7026 0.073 Uiso 1 1 calc R . .
C37 C 0.94138(18) 0.2347(6) 0.8668(2) 0.0449(15) Uani 1 1 d . . .
C38 C 0.9824(2) 0.3815(6) 0.8254(2) 0.0538(16) Uani 1 1 d . . .
C39 C 0.94362(17) 0.3580(5) 0.7945(2) 0.0453(15) Uani 1 1 d . . .
H39 H 0.9439 0.3557 0.7576 0.054 Uiso 1 1 calc R . .
C40 C 0.91704(17) 0.2684(5) 0.8204(2) 0.0425(14) Uani 1 1 d . . .
H40 H 0.8977 0.2011 0.8025 0.051 Uiso 1 1 calc R . .
N1 N 0.91745(13) 0.7366(5) 0.77858(17) 0.0455(12) Uani 1 1 d . . .
N2 N 0.90282(13) 0.7724(5) 0.85333(17) 0.0445(12) Uani 1 1 d . . .
N3 N 0.89748(14) 0.5360(5) 0.66685(17) 0.0513(12) Uani 1 1 d . . .
H3A H 0.9245 0.5071 0.6685 0.062 Uiso 1 1 calc R . .
N4 N 0.83200(14) 0.4334(5) 0.91184(17) 0.0480(12) Uani 1 1 d . . .
N5 N 0.80349(14) 0.5473(4) 0.85088(16) 0.0430(11) Uani 1 1 d . . .
N6 N 0.80885(13) 0.8446(5) 0.77456(16) 0.0447(12) Uani 1 1 d . . .
H6A H 0.8174 0.7968 0.7497 0.054 Uiso 1 1 calc R . .
O1 O 0.85187(13) 0.6738(4) 0.70551(13) 0.0634(12) Uani 1 1 d . . .
O2 O 0.78871(14) 0.8207(4) 0.85363(15) 0.0722(13) Uani 1 1 d . . .
O3 O 0.97990(11) 0.3127(4) 0.86996(14) 0.0496(10) Uani 1 1 d . . .
O4 O 1.01491(13) 0.4470(5) 0.81945(16) 0.0766(13) Uani 1 1 d . . .
O5 O 0.93469(12) 0.1585(4) 0.89943(14) 0.0551(11) Uani 1 1 d . . .
Pd1 Pd 0.896961(12) 0.46928(4) 0.829929(14) 0.03612(17) Uani 1 1 d . . .
C44_1 C 0.9069(4) 1.0258(18) 0.6242(6) 0.191(8) Uani 0.639(11) 1 d PGU A 1
H44A_1 H 0.9134 1.1066 0.6046 0.229 Uiso 0.639(11) 1 calc PR A 1
H44B_1 H 0.8750 1.0128 0.6232 0.229 Uiso 0.639(11) 1 calc PR A 1
C45_1 C 0.9262(4) 1.0372(16) 0.6763(5) 0.37(2) Uani 0.639(11) 1 d PGU A 1
H45A_1 H 0.9240 1.1308 0.6884 0.449 Uiso 0.639(11) 1 calc PR A 1
H45B_1 H 0.9110 0.9768 0.6984 0.449 Uiso 0.639(11) 1 calc PR A 1
O6_1 O 0.9701(3) 0.9985(12) 0.6746(4) 0.159(5) Uani 0.639(11) 1 d PGU A 1
C46_1 C 0.9734(3) 0.9105(13) 0.6332(5) 0.155(7) Uani 0.639(11) 1 d PGU A 1
H46A_1 H 0.9829 0.8199 0.6447 0.186 Uiso 0.639(11) 1 calc PR A 1
H46B_1 H 0.9950 0.9460 0.6113 0.186 Uiso 0.639(11) 1 calc PR A 1
C47_1 C 0.9294(4) 0.9022(16) 0.6057(5) 0.222(11) Uani 0.639(11) 1 d PGU A 1
H47A_1 H 0.9140 0.8187 0.6140 0.266 Uiso 0.639(11) 1 calc PR A 1
H47B_1 H 0.9318 0.9062 0.5695 0.266 Uiso 0.639(11) 1 calc PR A 1
C44_2 C 0.9274(9) 0.982(2) 0.5873(4) 0.179(14) Uani 0.361(11) 1 d PGU A 2
H44A_2 H 0.8958 0.9932 0.5796 0.215 Uiso 0.361(11) 1 calc PR A 2
H44B_2 H 0.9415 0.9608 0.5565 0.215 Uiso 0.361(11) 1 calc PR A 2
C45_2 C 0.9367(8) 0.8753(14) 0.6257(7) 0.29(3) Uani 0.361(11) 1 d PGU A 2
H45A_2 H 0.9160 0.7996 0.6208 0.347 Uiso 0.361(11) 1 calc PR A 2
H45B_2 H 0.9666 0.8400 0.6241 0.347 Uiso 0.361(11) 1 calc PR A 2
O6_2 O 0.9319(6) 0.9391(14) 0.6715(5) 0.131(7) Uani 0.361(11) 1 d PGU A 2
C46_2 C 0.9401(6) 1.0800(13) 0.6658(5) 0.064(6) Uani 0.361(11) 1 d PGU A 2
H46A_2 H 0.9661 1.1070 0.6869 0.077 Uiso 0.361(11) 1 calc PR A 2
H46B_2 H 0.9150 1.1330 0.6757 0.077 Uiso 0.361(11) 1 calc PR A 2
C47_2 C 0.9473(8) 1.1060(17) 0.6123(6) 0.210(16) Uani 0.361(11) 1 d PGU A 2
H47A_2 H 0.9786 1.1135 0.6070 0.252 Uiso 0.361(11) 1 calc PR A 2
H47B_2 H 0.9322 1.1890 0.6002 0.252 Uiso 0.361(11) 1 calc PR A 2

loop_
_atom_site_aniso_label
_atom_site_aniso_U_11
_atom_site_aniso_U_22
_atom_site_aniso_U_33
_atom_site_aniso_U_23
_atom_site_aniso_U_13
_atom_site_aniso_U_12
C1 0.027(3) 0.035(3) 0.046(4) 0.003(3) -0.007(3) 0.004(3)
C2 0.088(5) 0.027(4) 0.068(5) 0.002(4) -0.016(4) -0.011(3)
C3 0.090(5) 0.032(4) 0.063(5) 0.022(4) -0.005(4) -0.013(4)
C4 0.058(4) 0.050(4) 0.058(4) -0.017(3) 0.009(4) -0.006(3)
C5 0.068(5) 0.042(4) 0.046(4) -0.002(3) 0.003(4) -0.005(4)
C6 0.092(6) 0.058(5) 0.074(5) -0.023(4) -0.008(5) 0.001(4)
C7 0.119(7) 0.105(8) 0.073(5) -0.022(5) -0.038(6) -0.009(6)
C8 0.124(8) 0.150(10) 0.092(7) -0.014(7) -0.054(6) 0.043(7)
C9 0.159(9) 0.149(10) 0.105(7) -0.038(7) -0.065(7) 0.085(7)
C10 0.117(6) 0.088(6) 0.082(5) -0.035(5) -0.047(5) 0.039(5)
C11 0.054(4) 0.054(4) 0.049(4) 0.004(3) 0.012(3) -0.005(3)
C12 0.048(4) 0.050(4) 0.037(4) 0.008(3) 0.003(3) -0.001(4)
C13 0.057(5) 0.044(4) 0.044(4) -0.003(3) 0.006(4) 0.001(3)
C14 0.066(5) 0.073(5) 0.071(5) -0.020(4) -0.005(4) 0.010(4)
C15 0.110(7) 0.098(7) 0.075(6) -0.030(5) 0.005(5) 0.020(6)
C16 0.118(8) 0.081(6) 0.074(6) -0.017(4) -0.024(6) -0.015(6)
C17 0.064(5) 0.112(7) 0.094(6) -0.007(5) -0.005(5) -0.016(5)
C18 0.055(5) 0.089(6) 0.064(4) -0.018(4) -0.002(4) -0.009(4)
C19 0.037(3) 0.026(3) 0.047(3) 0.000(3) 0.001(3) -0.001(3)
C20 0.039(4) 0.079(5) 0.081(5) 0.022(4) 0.020(4) 0.017(4)
C21 0.050(4) 0.086(5) 0.068(4) 0.018(4) 0.021(4) 0.012(4)
C22 0.041(4) 0.061(4) 0.057(4) 0.015(3) -0.001(3) 0.005(3)
C23 0.041(4) 0.055(5) 0.049(4) 0.011(4) 0.007(3) 0.008(3)
C24 0.091(5) 0.074(6) 0.060(5) 0.009(4) 0.016(4) -0.013(4)
C25 0.119(7) 0.107(8) 0.091(6) 0.026(6) 0.038(5) 0.004(6)
C26 0.078(6) 0.076(7) 0.163(10) 0.043(7) 0.044(6) 0.009(5)
C27 0.059(5) 0.058(6) 0.168(9) -0.024(6) 0.027(5) -0.009(4)
C28 0.054(4) 0.074(6) 0.080(5) -0.008(5) 0.016(4) -0.005(4)
C29 0.037(3) 0.039(4) 0.049(4) 0.007(3) 0.003(3) 0.001(3)
C30 0.032(3) 0.037(4) 0.059(4) -0.003(4) -0.006(3) 0.007(3)
C31 0.038(3) 0.037(4) 0.064(4) 0.004(4) -0.011(3) 0.008(3)
C32 0.066(4) 0.043(4) 0.064(4) -0.008(4) -0.007(3) 0.009(4)
C33 0.073(5) 0.049(5) 0.092(6) -0.022(4) -0.026(4) 0.009(4)
C34 0.064(5) 0.038(4) 0.112(6) 0.010(5) -0.026(5) -0.002(4)
C35 0.069(5) 0.061(5) 0.104(6) 0.022(5) -0.001(4) -0.009(4)
C36 0.057(4) 0.047(4) 0.079(5) 0.010(4) 0.006(4) 0.005(4)
C37 0.048(4) 0.028(4) 0.058(4) -0.008(3) 0.002(4) 0.004(3)
C38 0.043(4) 0.046(4) 0.074(5) -0.009(4) 0.020(4) 0.001(4)
C39 0.035(4) 0.047(4) 0.053(4) -0.013(3) 0.001(3) 0.002(3)
C40 0.042(3) 0.031(3) 0.053(4) -0.008(3) -0.001(3) 0.002(3)
N1 0.052(3) 0.038(3) 0.046(3) 0.010(3) -0.001(2) -0.008(3)
N2 0.049(3) 0.038(3) 0.046(3) -0.002(3) -0.002(2) 0.001(2)
N3 0.035(3) 0.066(4) 0.053(3) -0.009(3) 0.005(3) 0.009(3)
N4 0.032(3) 0.059(4) 0.054(3) 0.012(3) 0.006(3) 0.004(2)
N5 0.035(3) 0.041(3) 0.055(3) 0.011(3) 0.011(2) 0.006(2)
N6 0.052(3) 0.035(3) 0.047(3) -0.001(3) 0.003(2) 0.004(2)
O1 0.052(3) 0.077(3) 0.061(3) -0.014(2) 0.003(2) 0.020(2)
O2 0.108(4) 0.051(3) 0.060(3) -0.006(2) 0.024(3) 0.016(2)
O3 0.040(2) 0.048(3) 0.060(3) -0.002(2) -0.004(2) -0.005(2)
O4 0.044(3) 0.087(4) 0.101(3) 0.004(3) 0.017(2) -0.020(3)
O5 0.066(3) 0.037(3) 0.062(3) 0.003(2) 0.002(2) -0.001(2)
Pd1 0.0336(3) 0.0310(2) 0.0435(3) 0.0000(2) 0.00143(19) -0.0014(2)
C44_1 0.184(11) 0.206(12) 0.184(11) -0.017(9) 0.019(9) 0.064(9)
C45_1 0.37(3) 0.38(3) 0.37(3) -0.004(10) 0.030(10) 0.018(10)
O6_1 0.113(7) 0.205(9) 0.163(8) -0.015(7) 0.032(6) 0.001(6)
C46_1 0.127(9) 0.164(10) 0.174(10) -0.016(8) 0.006(8) 0.009(8)
C47_1 0.232(13) 0.219(14) 0.208(13) -0.011(9) -0.031(9) 0.008(9)
C44_2 0.191(17) 0.176(17) 0.172(16) 0.013(10) 0.021(10) -0.006(10)
C45_2 0.30(3) 0.28(3) 0.28(3) 0.001(10) 0.013(10) 0.002(10)
O6_2 0.185(11) 0.126(11) 0.089(9) 0.037(7) 0.055(8) -0.029(8)
C46_2 0.048(9) 0.062(9) 0.082(9) -0.001(7) 0.006(7) -0.006(8)
C47_2 0.207(18) 0.207(18) 0.214(18) 0.009(10) 0.006(10) -0.008(10)

loop_
_atom_type_symbol
_atom_type_description
_atom_type_scat_dispersion_real
_atom_type_scat_dispersion_imag
_atom_type_scat_source
C C 0.0033 0.0016 'International Tables Vol C Tables 4.2.6.8 and 6.1.1.4'
H H 0.0000 0.0000 'International Tables Vol C Tables 4.2.6.8 and 6.1.1.4'
N N 0.0061 0.0033 'International Tables Vol C Tables 4.2.6.8 and 6.1.1.4'
O O 0.0106 0.0060 'International Tables Vol C Tables 4.2.6.8 and 6.1.1.4'
Pd Pd -0.9988 1.0072 'International Tables Vol C Tables 4.2.6.8 and 6.1.1.4'

loop_
_geom_angle_atom_site_label_1
_geom_angle_atom_site_label_2
_geom_angle_atom_site_label_3
_geom_angle
N1 C1 N2 103.6(5)
N1 C1 Pd1 128.6(4)
N2 C1 Pd1 127.8(4)
C3 C2 N2 107.2(5)
C3 C2 H2 126.4
N2 C2 H2 126.4
C2 C3 N1 107.1(5)
C2 C3 H3 126.4
N1 C3 H3 126.4
N2 C4 C5 111.9(4)
N2 C4 H4A 109.2
C5 C4 H4A 109.2
N2 C4 H4B 109.2
C5 C4 H4B 109.2
H4A C4 H4B 107.9
C10 C5 C6 118.6(6)
C10 C5 C4 120.2(6)
C6 C5 C4 121.1(6)
C5 C6 C7 119.8(7)
C5 C6 H6 120.1
C7 C6 H6 120.1
C8 C7 C6 120.6(7)
C8 C7 H7 119.7
C6 C7 H7 119.7
C7 C8 C9 120.5(8)
C7 C8 H8 119.7
C9 C8 H8 119.7
C8 C9 C10 118.9(8)
C8 C9 H9 120.6
C10 C9 H9 120.6
C5 C10 C9 121.4(7)
C5 C10 H10 119.3
C9 C10 H10 119.3
N1 C11 C12 113.6(5)
N1 C11 H11A 108.9
C12 C11 H11A 108.9
N1 C11 H11B 108.9
C12 C11 H11B 108.9
H11A C11 H11B 107.7
O1 C12 N3 125.0(5)
O1 C12 C11 122.8(6)
N3 C12 C11 112.2(5)
C18 C13 C14 119.6(6)
C18 C13 N3 123.6(6)
C14 C13 N3 116.8(6)
C15 C14 C13 120.7(6)
C15 C14 H14 119.6
C13 C14 H14 119.6
C16 C15 C14 121.2(7)
C16 C15 H15 119.4
C14 C15 H15 119.4
C15 C16 C17 118.4(7)
C15 C16 H16 120.8
C17 C16 H16 120.8
C16 C17 C18 121.2(7)
C16 C17 H17 119.4
C18 C17 H17 119.4
C13 C18 C17 118.8(6)
C13 C18 H18 120.6
C17 C18 H18 120.6
N4 C19 N5 103.6(4)
N4 C19 Pd1 129.9(4)
N5 C19 Pd1 126.4(4)
C21 C20 N5 107.3(5)
C21 C20 H20 126.4
N5 C20 H20 126.4
C20 C21 N4 106.3(5)
C20 C21 H21 126.8
N4 C21 H21 126.8
N4 C22 C23 112.0(4)
N4 C22 H22A 109.2
C23 C22 H22A 109.2
N4 C22 H22B 109.2
C23 C22 H22B 109.2
H22A C22 H22B 107.9
C28 C23 C24 118.1(6)
C28 C23 C22 121.1(6)
C24 C23 C22 120.8(6)
C23 C24 C25 120.4(7)
C23 C24 H24 119.8
C25 C24 H24 119.8
C26 C25 C24 120.4(8)
C26 C25 H25 119.8
C24 C25 H25 119.8
C25 C26 C27 120.4(8)
C25 C26 H26 119.8
C27 C26 H26 119.8
C26 C27 C28 119.4(8)
C26 C27 H27 120.3
C28 C27 H27 120.3
C27 C28 C23 121.3(7)
C27 C28 H28 119.4
C23 C28 H28 119.4
N5 C29 C30 112.0(5)
N5 C29 H29A 109.2
C30 C29 H29A 109.2
N5 C29 H29B 109.2
C30 C29 H29B 109.2
H29A C29 H29B 107.9
O2 C30 N6 125.7(5)
O2 C30 C29 121.9(6)
N6 C30 C29 112.3(5)
C36 C31 C32 119.5(6)
C36 C31 N6 117.8(6)
C32 C31 N6 122.7(6)
C31 C32 C33 118.2(6)
C31 C32 H32 120.9
C33 C32 H32 120.9
C34 C33 C32 121.5(6)
C34 C33 H33 119.2
C32 C33 H33 119.2
C33 C34 C35 120.3(7)
C33 C34 H34 119.9
C35 C34 H34 119.9
C34 C35 C36 119.0(7)
C34 C35 H35 120.5
C36 C35 H35 120.5
C35 C36 C31 121.4(6)
C35 C36 H36 119.3
C31 C36 H36 119.3
O5 C37 O3 119.4(5)
O5 C37 C40 132.8(6)
O3 C37 C40 107.8(5)
O4 C38 O3 118.1(6)
O4 C38 C39 132.4(6)
O3 C38 C39 109.5(5)
C40 C39 C38 107.3(5)
C40 C39 Pd1 70.5(3)
C38 C39 Pd1 102.5(3)
C40 C39 H39 121.6
C38 C39 H39 121.6
Pd1 C39 H39 121.6
C39 C40 C37 106.8(5)
C39 C40 Pd1 69.8(3)
C37 C40 Pd1 104.5(3)
C39 C40 H40 121.4
C37 C40 H40 121.4
Pd1 C40 H40 121.4
C1 N1 C3 111.3(5)
C1 N1 C11 124.3(5)
C3 N1 C11 124.2(5)
C1 N2 C2 110.8(5)
C1 N2 C4 126.5(5)
C2 N2 C4 122.1(5)
C12 N3 C13 128.0(5)
C12 N3 H3A 116.0
C13 N3 H3A 116.0
C19 N4 C21 111.6(5)
C19 N4 C22 124.6(4)
C21 N4 C22 123.6(5)
C19 N5 C20 111.1(4)
C19 N5 C29 124.3(4)
C20 N5 C29 124.5(5)
C30 N6 C31 128.5(5)
C30 N6 H6A 115.8
C31 N6 H6A 115.8
C38 O3 C37 108.2(4)
C1 Pd1 C19 97.5(2)
C1 Pd1 C39 110.3(2)
C19 Pd1 C39 151.9(2)
C1 Pd1 C40 149.8(2)
C19 Pd1 C40 112.7(2)
C39 Pd1 C40 39.68(19)
C45_1 C44_1 C47_1 102.3
C45_1 C44_1 H44A_1 111.3
C47_1 C44_1 H44A_1 111.3
C45_1 C44_1 H44B_1 111.3
C47_1 C44_1 H44B_1 111.3
H44A_1 C44_1 H44B_1 109.2
O6_1 C45_1 C44_1 105.6
O6_1 C45_1 H45A_1 110.6
C44_1 C45_1 H45A_1 110.6
O6_1 C45_1 H45B_1 110.6
C44_1 C45_1 H45B_1 110.6
H45A_1 C45_1 H45B_1 108.8
C45_1 O6_1 C46_1 108.2
O6_1 C46_1 C47_1 108.1
O6_1 C46_1 H46A_1 110.1
C47_1 C46_1 H46A_1 110.1
O6_1 C46_1 H46B_1 110.1
C47_1 C46_1 H46B_1 110.1
H46A_1 C46_1 H46B_1 108.4
C46_1 C47_1 C44_1 102.1
C46_1 C47_1 H47A_1 111.3
C44_1 C47_1 H47A_1 111.3
C46_1 C47_1 H47B_1 111.3
C44_1 C47_1 H47B_1 111.3
H47A_1 C47_1 H47B_1 109.2
C45_2 C44_2 C47_2 102.3
C45_2 C44_2 H44A_2 111.3
C47_2 C44_2 H44A_2 111.3
C45_2 C44_2 H44B_2 111.3
C47_2 C44_2 H44B_2 111.3
H44A_2 C44_2 H44B_2 109.2
O6_2 C45_2 C44_2 105.6
O6_2 C45_2 H45A_2 110.6
C44_2 C45_2 H45A_2 110.6
O6_2 C45_2 H45B_2 110.6
C44_2 C45_2 H45B_2 110.6
H45A_2 C45_2 H45B_2 108.8
C45_2 O6_2 C46_2 108.2
O6_2 C46_2 C47_2 108.2
O6_2 C46_2 H46A_2 110.1
C47_2 C46_2 H46A_2 110.1
O6_2 C46_2 H46B_2 110.1
C47_2 C46_2 H46B_2 110.1
H46A_2 C46_2 H46B_2 108.4
C46_2 C47_2 C44_2 102.1
C46_2 C47_2 H47A_2 111.3
C44_2 C47_2 H47A_2 111.3
C46_2 C47_2 H47B_2 111.3
C44_2 C47_2 H47B_2 111.3
H47A_2 C47_2 H47B_2 109.2

loop_
_geom_bond_atom_site_label_1
_geom_bond_atom_site_label_2
_geom_bond_distance
C1 N1 1.357(6)
C1 N2 1.364(6)
C1 Pd1 2.049(5)
C2 C3 1.326(7)
C2 N2 1.379(7)
C2 H2 0.9500
C3 N1 1.375(6)
C3 H3 0.9500
C4 N2 1.462(6)
C4 C5 1.511(7)
C4 H4A 0.9900
C4 H4B 0.9900
C5 C10 1.345(8)
C5 C6 1.370(8)
C6 C7 1.389(9)
C6 H6 0.9500
C7 C8 1.331(10)
C7 H7 0.9500
C8 C9 1.355(11)
C8 H8 0.9500
C9 C10 1.393(10)
C9 H9 0.9500
C10 H10 0.9500
C11 N1 1.450(6)
C11 C12 1.521(7)
C11 H11A 0.9900
C11 H11B 0.9900
C12 O1 1.219(6)
C12 N3 1.341(7)
C13 C18 1.365(8)
C13 C14 1.374(7)
C13 N3 1.409(7)
C14 C15 1.361(9)
C14 H14 0.9500
C15 C16 1.359(9)
C15 H15 0.9500
C16 C17 1.372(9)
C16 H16 0.9500
C17 C18 1.397(9)
C17 H17 0.9500
C18 H18 0.9500
C19 N4 1.358(6)
C19 N5 1.365(6)
C19 Pd1 2.066(5)
C20 C21 1.340(7)
C20 N5 1.382(6)
C20 H20 0.9500
C21 N4 1.389(6)
C21 H21 0.9500
C22 N4 1.463(6)
C22 C23 1.490(7)
C22 H22A 0.9900
C22 H22B 0.9900
C23 C28 1.378(8)
C23 C24 1.379(7)
C24 C25 1.380(10)
C24 H24 0.9500
C25 C26 1.349(11)
C25 H25 0.9500
C26 C27 1.370(11)
C26 H26 0.9500
C27 C28 1.373(9)
C27 H27 0.9500
C28 H28 0.9500
C29 N5 1.445(6)
C29 C30 1.511(7)
C29 H29A 0.9900
C29 H29B 0.9900
C30 O2 1.212(6)
C30 N6 1.357(7)
C31 C36 1.377(8)
C31 C32 1.384(7)
C31 N6 1.406(6)
C32 C33 1.389(8)
C32 H32 0.9500
C33 C34 1.359(8)
C33 H33 0.9500
C34 C35 1.368(8)
C34 H34 0.9500
C35 C36 1.372(8)
C35 H35 0.9500
C36 H36 0.9500
C37 O5 1.193(6)
C37 O3 1.417(6)
C37 C40 1.459(7)
C38 O4 1.217(6)
C38 O3 1.396(6)
C38 C39 1.430(7)
C39 C40 1.430(7)
C39 Pd1 2.102(5)
C39 H39 1.0000
C40 Pd1 2.110(5)
C40 H40 1.0000
N3 H3A 0.8800
N6 H6A 0.8800
C44_1 C45_1 1.4990
C44_1 C47_1 1.5142
C44_1 H44A_1 0.9900
C44_1 H44B_1 0.9900
C45_1 O6_1 1.4122
C45_1 H45A_1 0.9900
C45_1 H45B_1 0.9900
O6_1 C46_1 1.4322
C46_1 C47_1 1.5055
C46_1 H46A_1 0.9900
C46_1 H46B_1 0.9900
C47_1 H47A_1 0.9900
C47_1 H47B_1 0.9900
C44_2 C45_2 1.4991
C44_2 C47_2 1.5145
C44_2 H44A_2 0.9900
C44_2 H44B_2 0.9900
C45_2 O6_2 1.4124
C45_2 H45A_2 0.9900
C45_2 H45B_2 0.9900
O6_2 C46_2 1.4322
C46_2 C47_2 1.5056
C46_2 H46A_2 0.9900
C46_2 H46B_2 0.9900
C47_2 H47A_2 0.9900
C47_2 H47B_2 0.9900
